data_4003219
loop_
_publ_author_name
'Ju, Zhanfeng'
'Yan, Shichen'
'Yuan, Daqiang'

_publ_section_title
;
 De Novo Tailoring Pore Morphologies and Sizes for Different Substrates in
 a Urea-Containing MOFs Catalytic Platform
;
_journal_issue 7
_journal_name_full 'Chemistry of Materials'
_journal_page_first 2000
_journal_paper_doi 10.1021/acs.chemmater.5b03999
_journal_volume 28
_journal_year 2016
_chemical_formula_sum 'C60 H48 In3 N12 O22'
_chemical_formula_weight 1633.56
_space_group_crystal_system trigonal
_space_group_IT_number 152
_space_group_name_Hall 'P 31 2"'
_space_group_name_H-M_alt 'P 31 2 1'
_atom_sites_solution_hydrogens geom
_audit_creation_method SHELXL-2014/7
_cell_angle_alpha 90
_cell_angle_beta 90
_cell_angle_gamma 120
_cell_formula_units_Z 3
_cell_length_a 24.4186(5)
_cell_length_b 24.4186(5)
_cell_length_c 55.4757(11)
_cell_measurement_reflns_used 12258
_cell_measurement_temperature 293(2)
_cell_measurement_theta_max 60.8230
_cell_measurement_theta_min 3.7040
_cell_volume 28646.7(10)
_computing_cell_refinement
;
CrysAlisPro, Agilent Technologies,
Version 1.171.37.35 (release 13-08-2014 CrysAlis171 .NET)
(compiled Aug 13 2014,18:06:01)
;
_computing_data_collection
;
CrysAlisPro, Agilent Technologies,
Version 1.171.37.35 (release 13-08-2014 CrysAlis171 .NET)
(compiled Aug 13 2014,18:06:01)
;
_computing_data_reduction
;
CrysAlisPro, Agilent Technologies,
Version 1.171.37.35 (release 13-08-2014 CrysAlis171 .NET)
(compiled Aug 13 2014,18:06:01)
;
_computing_structure_refinement 'SHELXL-2014/7 (Sheldrick, 2014)'
_computing_structure_solution 'SHELXT-2014/7 (Sheldrick, 2014)'
_diffrn_ambient_temperature 293(2)
_diffrn_detector_area_resol_mean 10.5594
_diffrn_measured_fraction_theta_full 0.999
_diffrn_measured_fraction_theta_max 0.984
_diffrn_measurement_device_type 'SuperNova, Dual, Cu at zero, Atlas'
_diffrn_measurement_method '\w scans'
_diffrn_radiation_type CuK\a
_diffrn_radiation_wavelength 1.54184
_diffrn_reflns_av_R_equivalents 0.0882
_diffrn_reflns_av_unetI/netI 0.0989
_diffrn_reflns_Laue_measured_fraction_full 0.999
_diffrn_reflns_Laue_measured_fraction_max 0.984
_diffrn_reflns_limit_h_max 20
_diffrn_reflns_limit_h_min -30
_diffrn_reflns_limit_k_max 22
_diffrn_reflns_limit_k_min -18
_diffrn_reflns_limit_l_max 63
_diffrn_reflns_limit_l_min -68
_diffrn_reflns_number 70596
_diffrn_reflns_point_group_measured_fraction_full 0.999
_diffrn_reflns_point_group_measured_fraction_max 0.985
_diffrn_reflns_theta_full 67.684
_diffrn_reflns_theta_max 73.579
_diffrn_reflns_theta_min 3.811
_diffrn_source 'sealed X-ray tube'
_exptl_absorpt_coefficient_mu 1.562
_exptl_absorpt_correction_T_max 1.00000
_exptl_absorpt_correction_T_min 0.27539
_exptl_absorpt_correction_type multi-scan
_exptl_absorpt_process_details
;
CrysAlisPro, Agilent Technologies,
Version 1.171.37.35 (release 13-08-2014 CrysAlis171 .NET)
(compiled Aug 13 2014,18:06:01)
Empirical absorption correction using spherical harmonics,
 implemented in SCALE3 ABSPACK scaling algorithm.
;
_exptl_crystal_colour colorless
_exptl_crystal_density_diffrn 0.284
_exptl_crystal_description prism
_exptl_crystal_F_000 2445
_exptl_crystal_size_max 0.190
_exptl_crystal_size_mid 0.150
_exptl_crystal_size_min 0.100
_refine_diff_density_max 0.459
_refine_diff_density_min -0.700
_refine_diff_density_rms 0.034
_refine_ls_abs_structure_details
;
 Refined as an inversion twin.
;
_refine_ls_abs_structure_Flack 0.176(7)
_refine_ls_extinction_method none
_refine_ls_goodness_of_fit_ref 0.899
_refine_ls_hydrogen_treatment constr
_refine_ls_matrix_type full
_refine_ls_number_parameters 434
_refine_ls_number_reflns 36370
_refine_ls_number_restraints 972
_refine_ls_restrained_S_all 0.926
_refine_ls_R_factor_all 0.1078
_refine_ls_R_factor_gt 0.0627
_refine_ls_shift/su_max 0.001
_refine_ls_shift/su_mean 0.000
_refine_ls_structure_factor_coef Fsqd
_refine_ls_weighting_details 'w=1/[\s^2^(Fo^2^)+(0.0668P)^2^] where P=(Fo^2^+2Fc^2^)/3'
_refine_ls_weighting_scheme calc
_refine_ls_wR_factor_gt 0.1506
_refine_ls_wR_factor_ref 0.1905
_reflns_Friedel_coverage 0.866
_reflns_Friedel_fraction_full 0.999
_reflns_Friedel_fraction_max 0.986
_reflns_number_gt 17916
_reflns_number_total 36370
_reflns_threshold_expression 'I > 2\s(I)'
_cod_data_source_file cm5b03999_si_002.cif
_cod_data_source_block URMOF4
_cod_original_cell_volume 28646.7(13)
_cod_database_code 4003219
_shelx_shelxl_version_number 2014/7
_shelx_space_group_comment
;
The symmetry employed for this shelxl refinement is uniquely defined
by the following loop, which should always be used as a source of
symmetry information in preference to the above space-group names.
They are only intended as comments.
;
_shelx_estimated_absorpt_t_min 0.756
_shelx_estimated_absorpt_t_max 0.859

loop_
_space_group_symop_operation_xyz
'x, y, z'
'-y, x-y, z+1/3'
'-x+y, -x, z+2/3'
'x-y, -y, -z+2/3'
'-x, -x+y, -z+1/3'
'y, x, -z'

loop_
_atom_site_label
_atom_site_type_symbol
_atom_site_fract_x
_atom_site_fract_y
_atom_site_fract_z
_atom_site_U_iso_or_equiv
_atom_site_adp_type
_atom_site_occupancy
_atom_site_site_symmetry_order
_atom_site_calc_flag
_atom_site_refinement_flags_posn
_atom_site_refinement_flags_adp
_atom_site_refinement_flags_occupancy
In1 In 0.62836(4) 0.62836(4) 0.5000 0.1154(3) Uani 1 2 d S TU P
In2 In 0.77849(3) 0.72900(3) 0.47478(2) 0.11262(19) Uani 1 1 d . U .
O1 O 0.7635(3) 0.6345(3) 0.47460(9) 0.1324(18) Uani 1 1 d . U .
O2 O 0.6684(3) 0.5686(3) 0.49132(9) 0.144(2) Uani 1 1 d . U .
O3 O 0.7552(3) -0.1472(3) 0.49959(8) 0.1343(18) Uani 1 1 d D U .
O4 O 0.7969(3) -0.1778(3) 0.47021(9) 0.1339(19) Uani 1 1 d D U .
O5 O 0.9771(3) 0.3662(3) 0.20510(8) 0.1329(18) Uani 1 1 d D U .
O6 O 1.0086(3) 0.2994(4) 0.22046(8) 0.159(2) Uani 1 1 d D U .
O7 O 0.7890(4) 0.1258(4) 0.44333(14) 0.236(3) Uani 1 1 d D U .
O8 O 0.8071(4) 0.4104(3) 0.41900(12) 0.216(4) Uani 1 1 d D U .
O9 O 0.8916(4) 0.2620(4) 0.33387(11) 0.211(3) Uani 1 1 d D U .
O10 O 0.7155(3) 0.7155(3) 0.5000 0.1018(18) Uani 1 2 d S TU P
O11 O 0.8455(3) 0.7461(3) 0.44819(10) 0.159(2) Uani 1 1 d . U .
O12 O 0.5404(3) 0.5404(3) 0.5000 0.129(2) Uani 1 2 d S TU P
N1 N 0.7387(4) 0.3717(4) 0.45067(14) 0.198(3) Uani 1 1 d D U .
H1N H 0.7161 0.3380 0.4589 0.238 Uiso 1 1 calc R U .
N2 N 0.7648(4) 0.3063(4) 0.43047(14) 0.186(3) Uani 1 1 d D U .
H2N H 0.7437 0.2809 0.4420 0.223 Uiso 1 1 calc R U .
N3 N 0.8252(5) 0.0685(5) 0.42292(18) 0.252(5) Uani 1 1 d D U .
H3N H 0.8386 0.0659 0.4089 0.302 Uiso 1 1 calc R U .
N4 N 0.8347(5) 0.1577(5) 0.40524(17) 0.261(5) Uani 1 1 d D U .
H4N H 0.8543 0.1503 0.3940 0.313 Uiso 1 1 calc R U .
N5 N 0.8523(4) 0.3192(4) 0.35214(14) 0.212(4) Uani 1 1 d D U .
H5N H 0.8474 0.3514 0.3503 0.255 Uiso 1 1 calc R U .
N6 N 0.8909(4) 0.3439(4) 0.31408(13) 0.189(3) Uani 1 1 d D U .
H6N H 0.8815 0.3734 0.3156 0.227 Uiso 1 1 calc R U .
C1 C 0.7192(5) 0.5815(5) 0.48091(14) 0.134(3) Uani 1 1 d . U .
C2 C 0.7274(5) 0.5271(5) 0.47385(12) 0.151(3) Uani 1 1 d D U .
C3 C 0.6794(5) 0.4675(5) 0.47922(13) 0.176(4) Uani 1 1 d D U .
H3 H 0.6450 0.4624 0.4882 0.211 Uiso 1 1 calc R U .
C4 C 0.6815(5) 0.4135(5) 0.47118(15) 0.195(4) Uani 1 1 d D U .
H4 H 0.6492 0.3726 0.4745 0.234 Uiso 1 1 calc R U .
C5 C 0.7359(6) 0.4256(5) 0.45778(16) 0.173(4) Uani 1 1 d D U .
C6 C 0.7840(5) 0.4854(6) 0.45219(17) 0.197(4) Uani 1 1 d D U .
H6 H 0.8193 0.4913 0.4437 0.236 Uiso 1 1 calc R U .
C7 C 0.7784(4) 0.5386(4) 0.45987(14) 0.155(3) Uani 1 1 d D U .
H7 H 0.8084 0.5796 0.4555 0.186 Uiso 1 1 calc R U .
C8 C 0.7732(4) 0.3664(5) 0.43216(14) 0.182(4) Uani 1 1 d D U .
C9 C 0.7860(4) 0.2816(5) 0.41274(19) 0.194(4) Uani 1 1 d D U .
C10 C 0.7954(4) 0.2318(5) 0.41946(16) 0.182(4) Uani 1 1 d D U .
H10 H 0.7831 0.2134 0.4346 0.218 Uiso 1 1 calc R U .
C11 C 0.8239(5) 0.2099(5) 0.4029(2) 0.218(5) Uani 1 1 d D U .
C12 C 0.8428(5) 0.2366(6) 0.3802(2) 0.215(5) Uani 1 1 d D U .
H12 H 0.8619 0.2223 0.3694 0.259 Uiso 1 1 calc R U .
C13 C 0.8316(5) 0.2873(6) 0.37414(18) 0.211(4) Uani 1 1 d D U .
C14 C 0.8042(5) 0.3097(5) 0.3902(2) 0.209(4) Uani 1 1 d D U .
H14 H 0.7981 0.3431 0.3860 0.251 Uiso 1 1 calc R U .
C15 C 0.8137(3) 0.1182(5) 0.42571(18) 0.236(3) Uani 1 1 d D U .
C16 C 0.8186(5) 0.0223(5) 0.43898(19) 0.198(4) Uani 1 1 d D U .
C17 C 0.7882(4) 0.0116(4) 0.46097(17) 0.175(4) Uani 1 1 d D U .
H17 H 0.7745 0.0382 0.4669 0.211 Uiso 1 1 calc R U .
C18 C 0.7793(4) -0.0419(4) 0.47382(15) 0.158(3) Uani 1 1 d D U .
H18 H 0.7589 -0.0506 0.4887 0.190 Uiso 1 1 calc R U .
C19 C 0.7987(4) -0.0809(4) 0.46571(14) 0.137(3) Uani 1 1 d D U .
C20 C 0.8293(5) -0.0703(5) 0.44273(17) 0.178(4) Uani 1 1 d D U .
H20 H 0.8409 -0.0986 0.4368 0.214 Uiso 1 1 calc R U .
C21 C 0.8414(5) -0.0169(5) 0.42936(17) 0.198(4) Uani 1 1 d D U .
H21 H 0.8632 -0.0073 0.4148 0.237 Uiso 1 1 calc R U .
C22 C 0.7864(5) -0.1378(5) 0.47978(15) 0.139(3) Uani 1 1 d D U .
C23 C 0.8791(3) 0.3054(4) 0.33334(17) 0.194(4) Uani 1 1 d D U .
C24 C 0.9169(4) 0.3404(4) 0.29188(14) 0.189(4) Uani 1 1 d D U .
C25 C 0.9445(4) 0.3049(4) 0.28745(15) 0.181(4) Uani 1 1 d D U .
H25 H 0.9484 0.2814 0.2999 0.217 Uiso 1 1 calc R U .
C26 C 0.9668(4) 0.3032(4) 0.26481(13) 0.185(4) Uani 1 1 d D U .
H26 H 0.9857 0.2789 0.2621 0.222 Uiso 1 1 calc R U .
C27 C 0.9613(4) 0.3380(4) 0.24584(12) 0.133(3) Uani 1 1 d D U .
C28 C 0.9352(5) 0.3748(5) 0.25010(13) 0.185(4) Uani 1 1 d D U .
H28 H 0.9339 0.3998 0.2377 0.222 Uiso 1 1 calc R U .
C29 C 0.9102(5) 0.3762(5) 0.27290(16) 0.196(5) Uani 1 1 d D U .
H29 H 0.8901 0.3995 0.2755 0.235 Uiso 1 1 calc R U .
C30 C 0.9849(5) 0.3356(5) 0.22118(14) 0.133(3) Uani 1 1 d D U .

loop_
_atom_site_aniso_label
_atom_site_aniso_U_11
_atom_site_aniso_U_22
_atom_site_aniso_U_33
_atom_site_aniso_U_23
_atom_site_aniso_U_13
_atom_site_aniso_U_12
In1 0.1432(5) 0.1432(5) 0.0968(3) -0.00643(17) 0.00643(17) 0.0994(6)
In2 0.1395(5) 0.1424(5) 0.1005(2) -0.0056(3) 0.0060(3) 0.1039(4)
O1 0.157(5) 0.162(5) 0.137(4) -0.012(4) 0.015(3) 0.124(4)
O2 0.214(6) 0.158(5) 0.125(3) -0.003(3) 0.019(4) 0.142(5)
O3 0.168(5) 0.168(5) 0.115(3) -0.002(3) -0.016(3) 0.119(4)
O4 0.160(5) 0.165(5) 0.143(4) 0.010(3) 0.020(3) 0.131(4)
O5 0.149(5) 0.157(5) 0.096(2) -0.002(3) 0.010(3) 0.079(4)
O6 0.184(6) 0.225(7) 0.090(3) -0.005(3) -0.005(3) 0.119(5)
O7 0.280(6) 0.216(5) 0.241(5) 0.018(4) 0.042(4) 0.145(4)
O8 0.296(8) 0.183(6) 0.205(5) 0.004(5) 0.107(6) 0.147(6)
O9 0.295(8) 0.222(7) 0.166(4) 0.000(5) 0.062(5) 0.166(6)
O10 0.117(4) 0.117(4) 0.117(4) -0.0067(13) 0.0067(13) 0.093(4)
O11 0.168(5) 0.159(5) 0.159(4) -0.026(4) 0.024(4) 0.088(5)
O12 0.118(4) 0.118(4) 0.147(5) 0.002(2) -0.002(2) 0.057(4)
N1 0.221(6) 0.190(5) 0.204(5) -0.011(4) 0.030(4) 0.118(5)
N2 0.210(6) 0.180(5) 0.182(5) -0.008(4) 0.029(4) 0.109(4)
N3 0.281(7) 0.239(6) 0.260(7) 0.010(5) 0.022(5) 0.148(5)
N4 0.286(7) 0.248(6) 0.262(6) 0.014(5) 0.021(5) 0.144(5)
N5 0.232(6) 0.217(6) 0.198(5) 0.002(4) 0.030(5) 0.120(5)
N6 0.212(6) 0.185(6) 0.171(4) 0.002(4) 0.026(4) 0.100(4)
C1 0.194(8) 0.136(6) 0.108(5) -0.002(4) 0.023(5) 0.108(6)
C2 0.215(8) 0.165(6) 0.128(5) -0.014(5) 0.036(6) 0.137(6)
C3 0.192(6) 0.172(6) 0.177(6) -0.004(4) 0.032(5) 0.100(5)
C4 0.205(6) 0.192(6) 0.194(6) -0.015(5) 0.029(5) 0.104(5)
C5 0.188(6) 0.165(5) 0.185(6) -0.018(4) 0.028(5) 0.102(4)
C6 0.208(7) 0.190(6) 0.208(6) -0.025(5) 0.033(5) 0.111(5)
C7 0.156(5) 0.157(5) 0.173(5) -0.018(4) 0.019(4) 0.094(4)
C8 0.194(7) 0.175(6) 0.185(6) -0.009(4) 0.029(5) 0.099(5)
C9 0.214(7) 0.192(6) 0.199(6) -0.005(4) 0.024(5) 0.118(5)
C10 0.204(6) 0.174(6) 0.180(6) 0.009(4) 0.025(5) 0.104(5)
C11 0.237(7) 0.215(7) 0.215(6) 0.003(5) 0.021(5) 0.123(5)
C12 0.232(7) 0.214(7) 0.209(6) 0.005(5) 0.023(5) 0.118(5)
C13 0.229(7) 0.208(7) 0.207(6) 0.005(5) 0.025(5) 0.117(5)
C14 0.228(7) 0.204(7) 0.205(6) 0.006(5) 0.022(5) 0.116(5)
C15 0.280(6) 0.216(5) 0.241(5) 0.018(4) 0.042(4) 0.145(4)
C16 0.214(7) 0.193(6) 0.196(6) 0.007(5) 0.022(5) 0.109(5)
C17 0.195(6) 0.166(6) 0.184(5) -0.002(4) 0.021(5) 0.104(5)
C18 0.175(6) 0.156(5) 0.162(5) 0.001(4) 0.014(4) 0.096(5)
C19 0.155(5) 0.132(5) 0.141(4) 0.000(4) 0.014(4) 0.083(4)
C20 0.196(6) 0.176(6) 0.180(5) 0.012(4) 0.022(5) 0.105(5)
C21 0.215(7) 0.189(6) 0.200(6) 0.005(5) 0.014(5) 0.109(5)
C22 0.146(5) 0.146(5) 0.141(4) -0.002(4) 0.005(4) 0.085(4)
C23 0.216(7) 0.190(6) 0.188(6) -0.005(5) 0.020(5) 0.111(5)
C24 0.269(12) 0.177(9) 0.151(6) 0.037(6) 0.087(7) 0.132(9)
C25 0.215(6) 0.183(6) 0.161(5) 0.015(4) 0.038(4) 0.112(5)
C26 0.259(12) 0.247(11) 0.119(4) 0.026(6) 0.060(6) 0.179(10)
C27 0.147(7) 0.158(7) 0.103(4) -0.005(4) 0.013(4) 0.084(6)
C28 0.261(12) 0.214(10) 0.125(5) 0.049(6) 0.077(6) 0.152(9)
C29 0.287(13) 0.212(10) 0.159(6) 0.027(6) 0.054(7) 0.177(10)
C30 0.128(6) 0.170(8) 0.112(4) -0.015(5) 0.007(4) 0.082(6)

loop_
_atom_type_symbol
_atom_type_description
_atom_type_scat_dispersion_real
_atom_type_scat_dispersion_imag
_atom_type_scat_source
C C 0.0181 0.0091 'International Tables Vol C Tables 4.2.6.8 and 6.1.1.4'
H H 0.0000 0.0000 'International Tables Vol C Tables 4.2.6.8 and 6.1.1.4'
N N 0.0311 0.0180 'International Tables Vol C Tables 4.2.6.8 and 6.1.1.4'
O O 0.0492 0.0322 'International Tables Vol C Tables 4.2.6.8 and 6.1.1.4'
In In 0.0822 5.0449 'International Tables Vol C Tables 4.2.6.8 and 6.1.1.4'

loop_
_geom_angle_atom_site_label_1
_geom_angle_atom_site_label_2
_geom_angle_atom_site_label_3
_geom_angle
_geom_angle_site_symmetry_1
_geom_angle_site_symmetry_3
O10 In1 O12 180.0 . .
O10 In1 O2 96.36(19) . 6_556
O12 In1 O2 83.64(19) . 6_556
O10 In1 O2 96.37(19) . .
O12 In1 O2 83.63(19) . .
O2 In1 O2 167.3(4) 6_556 .
O10 In1 O5 93.86(16) . 4_565
O12 In1 O5 86.14(16) . 4_565
O2 In1 O5 89.6(2) 6_556 4_565
O2 In1 O5 89.5(2) . 4_565
O10 In1 O5 93.86(16) . 2_655
O12 In1 O5 86.14(16) . 2_655
O2 In1 O5 89.5(2) 6_556 2_655
O2 In1 O5 89.6(2) . 2_655
O5 In1 O5 172.3(3) 4_565 2_655
O10 In2 O11 178.2(2) . .
O10 In2 O4 89.60(19) . 1_565
O11 In2 O4 88.6(2) . 1_565
O10 In2 O3 93.00(17) . 6_656
O11 In2 O3 87.0(2) . 6_656
O4 In2 O3 93.8(2) 1_565 6_656
O10 In2 O1 97.1(2) . .
O11 In2 O1 84.7(2) . .
O4 In2 O1 172.48(19) 1_565 .
O3 In2 O1 89.3(2) 6_656 .
O10 In2 O6 92.67(19) . 4_565
O11 In2 O6 87.4(2) . 4_565
O4 In2 O6 88.2(3) 1_565 4_565
O3 In2 O6 174.0(2) 6_656 4_565
O1 In2 O6 88.1(3) . 4_565
C1 O1 In2 134.7(6) . .
C1 O2 In1 130.5(6) . .
C22 O3 In2 128.2(6) . 6_546
C22 O4 In2 141.4(6) . 1_545
C30 O5 In1 128.7(5) . 3_664
C30 O6 In2 133.3(5) . 4_665
In2 O10 In2 123.7(3) . 6_556
In2 O10 In1 118.14(17) . .
In2 O10 In1 118.14(17) 6_556 .
C8 N1 C5 128.0(9) . .
C8 N1 H1N 116.0 . .
C5 N1 H1N 116.0 . .
C8 N2 C9 128.6(9) . .
C8 N2 H2N 115.7 . .
C9 N2 H2N 115.7 . .
C16 N3 C15 130.6(11) . .
C16 N3 H3N 114.7 . .
C15 N3 H3N 114.7 . .
C15 N4 C11 121.2(11) . .
C15 N4 H4N 119.4 . .
C11 N4 H4N 119.4 . .
C23 N5 C13 127.9(10) . .
C23 N5 H5N 116.0 . .
C13 N5 H5N 116.0 . .
C23 N6 C24 126.2(8) . .
C23 N6 H6N 116.9 . .
C24 N6 H6N 116.9 . .
O1 C1 O2 128.6(8) . .
O1 C1 C2 114.6(9) . .
O2 C1 C2 116.8(9) . .
C3 C2 C7 123.1(8) . .
C3 C2 C1 117.8(9) . .
C7 C2 C1 118.6(9) . .
C2 C3 C4 120.8(9) . .
C2 C3 H3 119.6 . .
C4 C3 H3 119.6 . .
C3 C4 C5 115.9(9) . .
C3 C4 H4 122.0 . .
C5 C4 H4 122.0 . .
C6 C5 N1 120.9(10) . .
C6 C5 C4 123.5(9) . .
N1 C5 C4 115.5(10) . .
C5 C6 C7 118.4(9) . .
C5 C6 H6 120.8 . .
C7 C6 H6 120.8 . .
C2 C7 C6 118.1(9) . .
C2 C7 H7 120.9 . .
C6 C7 H7 120.9 . .
O8 C8 N1 122.8(9) . .
O8 C8 N2 124.9(9) . .
N1 C8 N2 112.2(8) . .
N2 C9 C14 121.5(11) . .
N2 C9 C10 116.8(11) . .
C14 C9 C10 121.2(9) . .
C9 C10 C11 118.9(9) . .
C9 C10 H10 120.6 . .
C11 C10 H10 120.6 . .
C12 C11 C10 121.7(10) . .
C12 C11 N4 109.7(11) . .
C10 C11 N4 128.5(12) . .
C11 C12 C13 117.3(9) . .
C11 C12 H12 121.4 . .
C13 C12 H12 121.4 . .
C14 C13 N5 117.0(12) . .
C14 C13 C12 121.9(9) . .
N5 C13 C12 121.0(12) . .
C13 C14 C9 119.0(10) . .
C13 C14 H14 120.5 . .
C9 C14 H14 120.5 . .
O7 C15 N3 124.0(11) . .
O7 C15 N4 125.8(11) . .
N3 C15 N4 110.2(9) . .
N3 C16 C17 123.7(11) . .
N3 C16 C21 112.4(10) . .
C17 C16 C21 123.7(9) . .
C16 C17 C18 116.2(9) . .
C16 C17 H17 121.9 . .
C18 C17 H17 121.9 . .
C19 C18 C17 123.1(8) . .
C19 C18 H18 118.5 . .
C17 C18 H18 118.5 . .
C18 C19 C20 120.5(8) . .
C18 C19 C22 120.7(8) . .
C20 C19 C22 118.8(8) . .
C21 C20 C19 119.3(9) . .
C21 C20 H20 120.3 . .
C19 C20 H20 120.3 . .
C20 C21 C16 117.1(9) . .
C20 C21 H21 121.5 . .
C16 C21 H21 121.5 . .
O4 C22 O3 123.8(9) . .
O4 C22 C19 118.9(8) . .
O3 C22 C19 116.2(8) . .
O9 C23 N6 123.7(9) . .
O9 C23 N5 123.2(9) . .
N6 C23 N5 113.1(8) . .
C25 C24 N6 125.4(9) . .
C25 C24 C29 120.0(7) . .
N6 C24 C29 114.5(9) . .
C24 C25 C26 120.8(8) . .
C24 C25 H25 119.6 . .
C26 C25 H25 119.6 . .
C25 C26 C27 120.6(8) . .
C25 C26 H26 119.7 . .
C27 C26 H26 119.7 . .
C28 C27 C26 119.3(7) . .
C28 C27 C30 120.2(8) . .
C26 C27 C30 120.5(8) . .
C27 C28 C29 121.5(8) . .
C27 C28 H28 119.2 . .
C29 C28 H28 119.2 . .
C28 C29 C24 117.6(8) . .
C28 C29 H29 121.2 . .
C24 C29 H29 121.2 . .
O5 C30 O6 131.0(8) . .
O5 C30 C27 117.1(8) . .
O6 C30 C27 111.9(8) . .

loop_
_geom_bond_atom_site_label_1
_geom_bond_atom_site_label_2
_geom_bond_distance
_geom_bond_site_symmetry_2
In1 O10 2.127(7) .
In1 O12 2.148(8) .
In1 O2 2.179(5) 6_556
In1 O2 2.179(5) .
In1 O5 2.192(4) 4_565
In1 O5 2.192(4) 2_655
In2 O10 1.982(3) .
In2 O11 2.084(5) .
In2 O4 2.104(5) 1_565
In2 O3 2.136(5) 6_656
In2 O1 2.149(6) .
In2 O6 2.163(6) 4_565
O1 C1 1.251(10) .
O2 C1 1.258(11) .
O3 C22 1.291(9) .
O3 In2 2.136(5) 6_546
O4 C22 1.246(9) .
O4 In2 2.104(5) 1_545
O5 C30 1.239(9) .
O5 In1 2.192(4) 3_664
O6 C30 1.277(9) .
O6 In2 2.163(6) 4_665
O7 C15 1.209(9) .
O8 C8 1.217(8) .
O9 C23 1.240(9) .
O10 In2 1.982(3) 6_556
N1 C8 1.375(8) .
N1 C5 1.407(8) .
N1 H1N 0.8600 .
N2 C8 1.380(9) .
N2 C9 1.382(8) .
N2 H2N 0.8600 .
N3 C16 1.383(9) .
N3 C15 1.385(10) .
N3 H3N 0.8600 .
N4 C15 1.411(9) .
N4 C11 1.431(9) .
N4 H4N 0.8600 .
N5 C23 1.361(9) .
N5 C13 1.399(9) .
N5 H5N 0.8600 .
N6 C23 1.358(9) .
N6 C24 1.408(8) .
N6 H6N 0.8600 .
C1 C2 1.490(10) .
C2 C3 1.370(11) .
C2 C7 1.372(10) .
C3 C4 1.417(11) .
C3 H3 0.9300 .
C4 C5 1.418(11) .
C4 H4 0.9300 .
C5 C6 1.377(12) .
C6 C7 1.436(11) .
C6 H6 0.9300 .
C7 H7 0.9300 .
C9 C14 1.387(12) .
C9 C10 1.397(12) .
C10 C11 1.410(12) .
C10 H10 0.9300 .
C11 C12 1.384(12) .
C12 C13 1.434(13) .
C12 H12 0.9300 .
C13 C14 1.382(12) .
C14 H14 0.9300 .
C16 C17 1.383(11) .
C16 C21 1.429(12) .
C17 C18 1.406(11) .
C17 H17 0.9300 .
C18 C19 1.337(10) .
C18 H18 0.9300 .
C19 C20 1.434(10) .
C19 C22 1.485(10) .
C20 C21 1.396(11) .
C20 H20 0.9300 .
C21 H21 0.9300 .
C24 C25 1.361(11) .
C24 C29 1.428(11) .
C25 C26 1.377(9) .
C25 H25 0.9300 .
C26 C27 1.400(9) .
C26 H26 0.9300 .
C27 C28 1.357(10) .
C27 C30 1.497(9) .
C28 C29 1.413(9) .
C28 H28 0.9300 .
C29 H29 0.9300 .
